data_1567487
loop_
_publ_author_name
'Lai, Junshan'
'Reid, Jolene P.'

_publ_section_title
;
 Interrogating the thionium hydrogen bond as a noncovalent
 stereocontrolling interaction in chiral phosphate catalysis
;
_journal_issue 37
_journal_name_full 'Chemical Science'
_journal_page_first 11065
_journal_page_last 11073
_journal_paper_doi 10.1039/D2SC02171D
_journal_volume 13
_journal_year 2022
_chemical_absolute_configuration ad
_chemical_formula_moiety 'C16 H17 N O2 S2'
_chemical_formula_sum 'C16 H17 N O2 S2'
_chemical_formula_weight 319.42
_space_group_crystal_system orthorhombic
_space_group_IT_number 19
_space_group_name_Hall 'P 2ac 2ab'
_space_group_name_H-M_alt 'P 21 21 21'
_atom_sites_solution_hydrogens geom
_atom_sites_solution_primary dual
_audit_creation_date 2022-02-01
_audit_creation_method
;
Olex2 1.5
(compiled 2021.12.09 svn.r5202d8cf for OlexSys, GUI svn.r6439)
;
_audit_update_record
;
2022-02-03 deposited with the CCDC.	2022-08-16 downloaded from the CCDC.
;
_cell_angle_alpha 90
_cell_angle_beta 90
_cell_angle_gamma 90
_cell_formula_units_Z 4
_cell_length_a 6.2635(5)
_cell_length_b 11.4411(10)
_cell_length_c 20.8675(18)
_cell_measurement_reflns_used 9906
_cell_measurement_temperature 90(2)
_cell_measurement_theta_max 67.78
_cell_measurement_theta_min 4.24
_cell_volume 1495.4(2)
_computing_cell_refinement 'SAINT V8.40B (?, 2016)'
_computing_data_reduction 'SAINT V8.40B (?, 2016)'
_computing_molecular_graphics 'Olex2 1.5 (Dolomanov et al., 2009)'
_computing_publication_material 'Olex2 1.5 (Dolomanov et al., 2009)'
_computing_structure_refinement 'XL  (Sheldrick, 2008)'
_computing_structure_solution 'SHELXT 2018/2 (Sheldrick, 2018)'
_diffrn_ambient_temperature 90(2)
_diffrn_detector 'Bruker APEX2 area detector'
_diffrn_detector_area_resol_mean 7.9
_diffrn_detector_type 'CCD area detector'
_diffrn_measured_fraction_theta_full 0.999
_diffrn_measured_fraction_theta_max 0.996
_diffrn_measurement_device 'Bruker D8 Kappa diffractometer'
_diffrn_measurement_device_type 'Bruker APEX-II CCD'
_diffrn_measurement_method '\w and \f scans'
_diffrn_radiation_monochromator 'cross coupled multi-layer optics'
_diffrn_radiation_probe x-ray
_diffrn_radiation_type CuK\a
_diffrn_radiation_wavelength 1.54178
_diffrn_reflns_av_R_equivalents 0.0616
_diffrn_reflns_av_unetI/netI 0.0258
_diffrn_reflns_Laue_measured_fraction_full 0.999
_diffrn_reflns_Laue_measured_fraction_max 0.996
_diffrn_reflns_limit_h_max 7
_diffrn_reflns_limit_h_min -7
_diffrn_reflns_limit_k_max 13
_diffrn_reflns_limit_k_min -13
_diffrn_reflns_limit_l_max 24
_diffrn_reflns_limit_l_min -24
_diffrn_reflns_number 40112
_diffrn_reflns_point_group_measured_fraction_full 0.999
_diffrn_reflns_point_group_measured_fraction_max 0.994
_diffrn_reflns_theta_full 67.679
_diffrn_reflns_theta_max 68.189
_diffrn_reflns_theta_min 4.237
_diffrn_source 'microsource sealed X-ray tube'
_diffrn_source_current 0.59
_diffrn_source_power 0.0263612
_diffrn_source_voltage 44.68
_diffrn_standards_number 0
_exptl_absorpt_coefficient_mu 3.255
_exptl_absorpt_correction_T_max 0.907
_exptl_absorpt_correction_T_min 0.800
_exptl_absorpt_correction_type multi-scan
_exptl_absorpt_process_details
;
SADABS-2016/2 (Bruker,2016/2) was used for absorption correction.
wR2(int) was 0.0913 before and 0.0712 after correction.
The ratio of minimum to maximum transmission is 0.8821.
The \l/2 correction factor is not present.
;
_exptl_crystal_colour colourless
_exptl_crystal_colour_primary colourless
_exptl_crystal_density_diffrn 1.419
_exptl_crystal_description needle
_exptl_crystal_F_000 672
_exptl_crystal_recrystallization_method
'The material was recrystallised from a mixture of DCM and pentane  by slow evaporation'
_exptl_crystal_size_max 0.1
_exptl_crystal_size_mid 0.06
_exptl_crystal_size_min 0.03
_refine_diff_density_max 0.259
_refine_diff_density_min -0.256
_refine_diff_density_rms 0.045
_refine_ls_abs_structure_details
;
 Flack x determined using 1043 quotients [(I+)-(I-)]/[(I+)+(I-)]
 (Parsons, Flack and Wagner, Acta Cryst. B69 (2013) 249-259).
;
_refine_ls_abs_structure_Flack -0.010(7)
_refine_ls_extinction_coef 0.0008(2)
_refine_ls_extinction_expression Fc^*^=kFc[1+0.001xFc^2^\l^3^/sin(2\q)]^-1/4^
_refine_ls_extinction_method 'SHELXL-2018/3 (Sheldrick 2018)'
_refine_ls_goodness_of_fit_ref 1.057
_refine_ls_hydrogen_treatment constr
_refine_ls_matrix_type full
_refine_ls_number_parameters 192
_refine_ls_number_reflns 2735
_refine_ls_number_restraints 0
_refine_ls_restrained_S_all 1.057
_refine_ls_R_factor_all 0.0294
_refine_ls_R_factor_gt 0.0262
_refine_ls_shift/su_max 0.001
_refine_ls_shift/su_mean 0.000
_refine_ls_structure_factor_coef Fsqd
_refine_ls_weighting_details 'w=1/[\s^2^(Fo^2^)+(0.0255P)^2^+0.7576P] where P=(Fo^2^+2Fc^2^)/3'
_refine_ls_weighting_scheme calc
_refine_ls_wR_factor_gt 0.0591
_refine_ls_wR_factor_ref 0.0620
_reflns_Friedel_coverage 0.699
_reflns_Friedel_fraction_full 0.997
_reflns_Friedel_fraction_max 0.991
_reflns_number_gt 2604
_reflns_number_total 2735
_reflns_threshold_expression 'I > 2\s(I)'
_cod_data_source_file d2sc02171d4.cif
_cod_data_source_block reid001
_cod_depositor_comments 'Adding full bibliography for 1567487.cif.'
_cod_database_code 1567487
_shelx_shelxl_version_number 2018/3
_shelx_space_group_comment
;
The symmetry employed for this shelxl refinement is uniquely defined
by the following loop, which should always be used as a source of
symmetry information in preference to the above space-group names.
They are only intended as comments.
;
_shelx_estimated_absorpt_t_max 0.909
_shelx_estimated_absorpt_t_min 0.737
_olex2_refinement_description
;
1. Fixed Uiso
 At 1.2 times of:
  All C(H) groups, All C(H,H) groups
 At 1.5 times of:
  All C(H,H,H) groups
2.a Ternary CH refined with riding coordinates:
 C10(H10)
2.b Secondary CH2 refined with riding coordinates:
 C8(H8A,H8B), C9(H9A,H9B)
2.c Aromatic/amide H refined with riding coordinates:
 C2(H2), C3(H3), C5(H5), C6(H6), C12(H12), C13(H13), C14(H14), C15(H15),
 C16(H16)
2.d Idealised Me refined as rotating group:
 C7(H7A,H7B,H7C)
;
_olex2_exptl_crystal_mounting_method 'The crystal was mounted on a mylar loop in oil'
_olex2_submission_original_sample_id jlai50-trip
_olex2_submission_special_instructions 'No special instructions were received'

loop_
_space_group_symop_operation_xyz
'x, y, z'
'-x+1/2, -y, z+1/2'
'-x, y+1/2, -z+1/2'
'x+1/2, -y+1/2, -z'

loop_
_atom_site_label
_atom_site_type_symbol
_atom_site_fract_x
_atom_site_fract_y
_atom_site_fract_z
_atom_site_U_iso_or_equiv
_atom_site_adp_type
_atom_site_occupancy
_atom_site_site_symmetry_order
_atom_site_calc_flag
_atom_site_refinement_flags_posn
_atom_site_refinement_flags_adp
_atom_site_refinement_flags_occupancy
_atom_site_disorder_assembly
_atom_site_disorder_group
S1 S 0.06473(9) 0.24574(5) 0.67311(3) 0.01287(16) Uani 1 1 d . . . . .
S2 S 0.50595(10) 0.45536(6) 0.71370(3) 0.01870(17) Uani 1 1 d . . . . .
O1 O -0.1622(3) 0.24961(17) 0.68163(9) 0.0174(4) Uani 1 1 d . . . . .
O2 O 0.1734(3) 0.13576(15) 0.67265(9) 0.0182(4) Uani 1 1 d . . . . .
N1 N 0.1670(3) 0.32017(19) 0.73278(10) 0.0128(5) Uani 1 1 d . . . . .
C1 C 0.1239(4) 0.3186(2) 0.60120(12) 0.0136(6) Uani 1 1 d . . . . .
C2 C -0.0301(5) 0.3892(2) 0.57250(12) 0.0168(6) Uani 1 1 d . . . . .
H2 H -0.166417 0.398896 0.591763 0.020 Uiso 1 1 calc R U . . .
C3 C 0.0186(5) 0.4450(2) 0.51546(12) 0.0177(6) Uani 1 1 d . . . . .
H3 H -0.086051 0.492735 0.495450 0.021 Uiso 1 1 calc R U . . .
C4 C 0.2190(5) 0.4324(2) 0.48677(13) 0.0180(6) Uani 1 1 d . . . . .
C5 C 0.3702(5) 0.3634(2) 0.51707(13) 0.0187(6) Uani 1 1 d . . . . .
H5 H 0.507988 0.355316 0.498555 0.022 Uiso 1 1 calc R U . . .
C6 C 0.3241(5) 0.3058(2) 0.57396(13) 0.0168(6) Uani 1 1 d . . . . .
H6 H 0.428871 0.258098 0.593990 0.020 Uiso 1 1 calc R U . . .
C7 C 0.2669(5) 0.4910(3) 0.42378(14) 0.0245(7) Uani 1 1 d . . . . .
H7A H 0.189525 0.450932 0.389359 0.037 Uiso 1 1 calc R U . . .
H7B H 0.420614 0.487208 0.415332 0.037 Uiso 1 1 calc R U . . .
H7C H 0.221610 0.572891 0.425655 0.037 Uiso 1 1 calc R U . . .
C8 C 0.0924(4) 0.4415(2) 0.74315(13) 0.0160(6) Uani 1 1 d . . . . .
H8A H 0.088416 0.459108 0.789588 0.019 Uiso 1 1 calc R U . . .
H8B H -0.053476 0.451156 0.725664 0.019 Uiso 1 1 calc R U . . .
C9 C 0.2455(4) 0.5244(2) 0.70944(14) 0.0169(6) Uani 1 1 d . . . . .
H9A H 0.247779 0.601337 0.731177 0.020 Uiso 1 1 calc R U . . .
H9B H 0.202171 0.536060 0.664258 0.020 Uiso 1 1 calc R U . . .
C10 C 0.3979(4) 0.3150(2) 0.74300(12) 0.0136(6) Uani 1 1 d . . . . .
H10 H 0.457315 0.250786 0.715809 0.016 Uiso 1 1 calc R U . . .
C11 C 0.4507(4) 0.2883(2) 0.81296(12) 0.0137(6) Uani 1 1 d . . . . .
C12 C 0.6381(4) 0.3286(3) 0.84103(13) 0.0199(6) Uani 1 1 d . . . . .
H12 H 0.727661 0.380951 0.818068 0.024 Uiso 1 1 calc R U . . .
C13 C 0.6955(5) 0.2933(3) 0.90222(14) 0.0240(7) Uani 1 1 d . . . . .
H13 H 0.824750 0.320621 0.920724 0.029 Uiso 1 1 calc R U . . .
C14 C 0.5651(5) 0.2184(2) 0.93629(14) 0.0240(7) Uani 1 1 d . . . . .
H14 H 0.604653 0.194007 0.978158 0.029 Uiso 1 1 calc R U . . .
C15 C 0.3765(5) 0.1790(2) 0.90920(14) 0.0219(7) Uani 1 1 d . . . . .
H15 H 0.285034 0.128651 0.932793 0.026 Uiso 1 1 calc R U . . .
C16 C 0.3210(5) 0.2132(2) 0.84737(13) 0.0171(6) Uani 1 1 d . . . . .
H16 H 0.192958 0.184736 0.828653 0.020 Uiso 1 1 calc R U . . .

loop_
_atom_site_aniso_label
_atom_site_aniso_U_11
_atom_site_aniso_U_22
_atom_site_aniso_U_33
_atom_site_aniso_U_23
_atom_site_aniso_U_13
_atom_site_aniso_U_12
S1 0.0122(3) 0.0119(3) 0.0144(3) 0.0003(3) -0.0002(2) -0.0012(3)
S2 0.0120(3) 0.0203(3) 0.0238(3) 0.0075(3) -0.0001(3) -0.0027(3)
O1 0.0112(8) 0.0202(10) 0.0208(10) 0.0001(9) -0.0003(7) -0.0037(8)
O2 0.0195(10) 0.0121(9) 0.0230(10) 0.0008(8) -0.0013(9) 0.0005(8)
N1 0.0121(11) 0.0126(11) 0.0135(11) 0.0002(9) -0.0006(9) 0.0008(9)
C1 0.0155(14) 0.0116(13) 0.0137(13) -0.0019(11) 0.0009(11) -0.0027(11)
C2 0.0153(14) 0.0184(13) 0.0166(13) -0.0041(11) -0.0002(12) 0.0026(11)
C3 0.0226(15) 0.0148(13) 0.0158(13) -0.0007(10) -0.0001(12) 0.0061(12)
C4 0.0269(16) 0.0135(14) 0.0134(13) -0.0032(11) 0.0012(12) -0.0013(12)
C5 0.0194(14) 0.0196(14) 0.0172(14) -0.0038(12) 0.0034(12) 0.0004(11)
C6 0.0174(14) 0.0166(14) 0.0165(14) -0.0016(11) -0.0022(12) 0.0022(12)
C7 0.0358(17) 0.0208(15) 0.0168(15) 0.0005(12) 0.0058(13) 0.0034(13)
C8 0.0144(13) 0.0155(14) 0.0181(14) -0.0031(11) 0.0012(11) 0.0033(11)
C9 0.0165(13) 0.0132(13) 0.0209(14) -0.0022(12) 0.0021(12) 0.0007(11)
C10 0.0095(13) 0.0157(13) 0.0157(13) 0.0015(11) 0.0016(11) -0.0009(10)
C11 0.0141(13) 0.0139(12) 0.0131(13) -0.0014(10) 0.0005(11) 0.0026(10)
C12 0.0148(13) 0.0286(16) 0.0162(15) 0.0029(12) 0.0007(12) -0.0011(12)
C13 0.0193(15) 0.0343(17) 0.0184(15) -0.0022(13) -0.0042(13) -0.0005(13)
C14 0.0333(17) 0.0235(15) 0.0151(14) 0.0024(12) -0.0042(13) 0.0068(14)
C15 0.0321(18) 0.0152(14) 0.0184(15) 0.0047(12) 0.0025(13) -0.0037(12)
C16 0.0214(15) 0.0133(13) 0.0164(14) -0.0021(10) 0.0016(12) -0.0012(11)

loop_
_atom_type_symbol
_atom_type_description
_atom_type_scat_dispersion_real
_atom_type_scat_dispersion_imag
_atom_type_scat_source
C C 0.0181 0.0091 'International Tables Vol C Tables 4.2.6.8 and 6.1.1.4'
H H 0.0000 0.0000 'International Tables Vol C Tables 4.2.6.8 and 6.1.1.4'
N N 0.0311 0.0180 'International Tables Vol C Tables 4.2.6.8 and 6.1.1.4'
O O 0.0492 0.0322 'International Tables Vol C Tables 4.2.6.8 and 6.1.1.4'
S S 0.3331 0.5567 'International Tables Vol C Tables 4.2.6.8 and 6.1.1.4'

loop_
_geom_angle_atom_site_label_1
_geom_angle_atom_site_label_2
_geom_angle_atom_site_label_3
_geom_angle
_geom_angle_site_symmetry_1
_geom_angle_site_symmetry_3
_geom_angle_publ_flag
O1 S1 N1 106.09(11) . . ?
O1 S1 C1 107.50(12) . . ?
O2 S1 O1 119.99(12) . . ?
O2 S1 N1 106.04(11) . . ?
O2 S1 C1 108.13(12) . . ?
N1 S1 C1 108.68(12) . . ?
C9 S2 C10 93.76(12) . . ?
C8 N1 S1 118.37(18) . . ?
C10 N1 S1 118.42(18) . . ?
C10 N1 C8 109.2(2) . . ?
C2 C1 S1 119.7(2) . . ?
C6 C1 S1 119.5(2) . . ?
C6 C1 C2 120.8(2) . . ?
C1 C2 H2 120.5 . . ?
C3 C2 C1 118.9(3) . . ?
C3 C2 H2 120.5 . . ?
C2 C3 H3 119.4 . . ?
C2 C3 C4 121.2(3) . . ?
C4 C3 H3 119.4 . . ?
C3 C4 C7 120.4(2) . . ?
C5 C4 C3 118.5(2) . . ?
C5 C4 C7 121.0(3) . . ?
C4 C5 H5 119.4 . . ?
C4 C5 C6 121.2(3) . . ?
C6 C5 H5 119.4 . . ?
C1 C6 C5 119.3(3) . . ?
C1 C6 H6 120.4 . . ?
C5 C6 H6 120.4 . . ?
C4 C7 H7A 109.5 . . ?
C4 C7 H7B 109.5 . . ?
C4 C7 H7C 109.5 . . ?
H7A C7 H7B 109.5 . . ?
H7A C7 H7C 109.5 . . ?
H7B C7 H7C 109.5 . . ?
N1 C8 H8A 110.0 . . ?
N1 C8 H8B 110.0 . . ?
N1 C8 C9 108.6(2) . . ?
H8A C8 H8B 108.4 . . ?
C9 C8 H8A 110.0 . . ?
C9 C8 H8B 110.0 . . ?
S2 C9 H9A 110.6 . . ?
S2 C9 H9B 110.6 . . ?
C8 C9 S2 105.80(17) . . ?
C8 C9 H9A 110.6 . . ?
C8 C9 H9B 110.6 . . ?
H9A C9 H9B 108.7 . . ?
S2 C10 H10 108.3 . . ?
N1 C10 S2 106.19(18) . . ?
N1 C10 H10 108.3 . . ?
N1 C10 C11 111.2(2) . . ?
C11 C10 S2 114.27(18) . . ?
C11 C10 H10 108.3 . . ?
C12 C11 C10 121.2(2) . . ?
C16 C11 C10 119.6(2) . . ?
C16 C11 C12 118.9(2) . . ?
C11 C12 H12 119.7 . . ?
C13 C12 C11 120.6(3) . . ?
C13 C12 H12 119.7 . . ?
C12 C13 H13 119.9 . . ?
C14 C13 C12 120.1(3) . . ?
C14 C13 H13 119.9 . . ?
C13 C14 H14 120.1 . . ?
C13 C14 C15 119.7(3) . . ?
C15 C14 H14 120.1 . . ?
C14 C15 H15 120.0 . . ?
C14 C15 C16 120.0(3) . . ?
C16 C15 H15 120.0 . . ?
C11 C16 C15 120.6(3) . . ?
C11 C16 H16 119.7 . . ?
C15 C16 H16 119.7 . . ?

loop_
_geom_bond_atom_site_label_1
_geom_bond_atom_site_label_2
_geom_bond_distance
_geom_bond_site_symmetry_2
_geom_bond_publ_flag
S1 O1 1.4334(18) . ?
S1 O2 1.4305(18) . ?
S1 N1 1.639(2) . ?
S1 C1 1.756(3) . ?
S2 C9 1.815(3) . ?
S2 C10 1.847(3) . ?
N1 C8 1.481(3) . ?
N1 C10 1.464(3) . ?
C1 C2 1.394(4) . ?
C1 C6 1.385(4) . ?
C2 H2 0.9500 . ?
C2 C3 1.385(4) . ?
C3 H3 0.9500 . ?
C3 C4 1.398(4) . ?
C4 C5 1.386(4) . ?
C4 C7 1.506(4) . ?
C5 H5 0.9500 . ?
C5 C6 1.388(4) . ?
C6 H6 0.9500 . ?
C7 H7A 0.9800 . ?
C7 H7B 0.9800 . ?
C7 H7C 0.9800 . ?
C8 H8A 0.9900 . ?
C8 H8B 0.9900 . ?
C8 C9 1.521(4) . ?
C9 H9A 0.9900 . ?
C9 H9B 0.9900 . ?
C10 H10 1.0000 . ?
C10 C11 1.528(3) . ?
C11 C12 1.391(4) . ?
C11 C16 1.383(4) . ?
C12 H12 0.9500 . ?
C12 C13 1.387(4) . ?
C13 H13 0.9500 . ?
C13 C14 1.380(4) . ?
C14 H14 0.9500 . ?
C14 C15 1.385(4) . ?
C15 H15 0.9500 . ?
C15 C16 1.392(4) . ?
C16 H16 0.9500 . ?

loop_
_geom_torsion_atom_site_label_1
_geom_torsion_atom_site_label_2
_geom_torsion_atom_site_label_3
_geom_torsion_atom_site_label_4
_geom_torsion
_geom_torsion_site_symmetry_1
_geom_torsion_site_symmetry_2
_geom_torsion_site_symmetry_3
_geom_torsion_site_symmetry_4
_geom_torsion_publ_flag
S1 N1 C8 C9 -94.7(2) . . . . ?
S1 N1 C10 S2 104.45(18) . . . . ?
S1 N1 C10 C11 -130.7(2) . . . . ?
S1 C1 C2 C3 -179.3(2) . . . . ?
S1 C1 C6 C5 179.9(2) . . . . ?
S2 C10 C11 C12 -30.5(3) . . . . ?
S2 C10 C11 C16 156.0(2) . . . . ?
O1 S1 N1 C8 -54.4(2) . . . . ?
O1 S1 N1 C10 169.79(19) . . . . ?
O1 S1 C1 C2 14.8(2) . . . . ?
O1 S1 C1 C6 -165.7(2) . . . . ?
O2 S1 N1 C8 176.93(18) . . . . ?
O2 S1 N1 C10 41.2(2) . . . . ?
O2 S1 C1 C2 145.7(2) . . . . ?
O2 S1 C1 C6 -34.8(3) . . . . ?
N1 S1 C1 C2 -99.6(2) . . . . ?
N1 S1 C1 C6 79.9(2) . . . . ?
N1 C8 C9 S2 -32.3(2) . . . . ?
N1 C10 C11 C12 -150.7(2) . . . . ?
N1 C10 C11 C16 35.8(3) . . . . ?
C1 S1 N1 C8 60.9(2) . . . . ?
C1 S1 N1 C10 -74.9(2) . . . . ?
C1 C2 C3 C4 -0.5(4) . . . . ?
C2 C1 C6 C5 -0.6(4) . . . . ?
C2 C3 C4 C5 -0.7(4) . . . . ?
C2 C3 C4 C7 178.2(3) . . . . ?
C3 C4 C5 C6 1.3(4) . . . . ?
C4 C5 C6 C1 -0.6(4) . . . . ?
C6 C1 C2 C3 1.2(4) . . . . ?
C7 C4 C5 C6 -177.6(3) . . . . ?
C8 N1 C10 S2 -35.0(2) . . . . ?
C8 N1 C10 C11 89.8(3) . . . . ?
C9 S2 C10 N1 13.56(19) . . . . ?
C9 S2 C10 C11 -109.3(2) . . . . ?
C10 S2 C9 C8 10.47(19) . . . . ?
C10 N1 C8 C9 44.8(3) . . . . ?
C10 C11 C12 C13 -172.9(3) . . . . ?
C10 C11 C16 C15 174.0(2) . . . . ?
C11 C12 C13 C14 -0.8(4) . . . . ?
C12 C11 C16 C15 0.3(4) . . . . ?
C12 C13 C14 C15 -0.2(4) . . . . ?
C13 C14 C15 C16 1.2(4) . . . . ?
C14 C15 C16 C11 -1.3(4) . . . . ?
C16 C11 C12 C13 0.7(4) . . . . ?
